data_1505552
loop_
_publ_author_name
'Ebata, Hideaki'
'Miyazaki, Eigo'
'Yamamoto, Tatsuya'
'Takimiya, Kazuo'

_publ_section_title
;
 Synthesis, properties, and structures of
 benzo[1,2-b:4,5-b']bis[b]benzothiophene and
 benzo[1,2-b:4,5-b']bis[b]benzoselenophene.
;
_journal_issue 22
_journal_name_full 'Organic letters'
_journal_page_first 4499
_journal_page_last 4502
_journal_paper_doi 10.1021/ol701815j
_journal_volume 9
_journal_year 2007
_chemical_formula_sum 'C18 H10 S2'
_chemical_formula_weight 290.38
_chemical_name_common 2a
_chemical_name_systematic
; 
BBBT 
;
_space_group_IT_number 14
_symmetry_cell_setting monoclinic
_symmetry_Int_Tables_number 14
_symmetry_space_group_name_Hall '-P 2ybc'
_symmetry_space_group_name_H-M 'P 1 21/c 1'
_atom_sites_solution_hydrogens geom
_atom_sites_solution_primary direct
_atom_sites_solution_secondary difmap
_audit_creation_method SHELXL-97
_cell_angle_alpha 90.00
_cell_angle_beta 103.60(3)
_cell_angle_gamma 90.00
_cell_formula_units_Z 2
_cell_length_a 10.858(8)
_cell_length_b 3.941(3)
_cell_length_c 15.241(15)
_cell_measurement_reflns_used 4995
_cell_measurement_temperature 150(2)
_cell_measurement_theta_max 27.4
_cell_measurement_theta_min 1.4
_cell_volume 633.9(9)
_computing_cell_refinement PROCESS-AUTO
_computing_data_collection PROCESS-AUTO
_computing_data_reduction 'teXsan Ver. 1.11'
_computing_publication_material 'teXsan Ver. 1.11'
_computing_structure_refinement 'SHELXL-97 (Sheldrick, 1997)'
_computing_structure_solution 'SHELXS-97 (Sheldrick, 1990)'
_diffrn_ambient_temperature 150(2)
_diffrn_detector_area_resol_mean 10.00
_diffrn_measured_fraction_theta_full 0.948
_diffrn_measured_fraction_theta_max 0.948
_diffrn_measurement_device_type 'Rigaku RAXIS-RAPID Imaging Plate'
_diffrn_measurement_method \w
_diffrn_radiation_monochromator graphite
_diffrn_radiation_source 'fine-focus sealed tube'
_diffrn_radiation_type MoK\a
_diffrn_radiation_wavelength 0.71069
_diffrn_reflns_av_R_equivalents 0.0819
_diffrn_reflns_av_sigmaI/netI 0.0662
_diffrn_reflns_limit_h_max 14
_diffrn_reflns_limit_h_min -13
_diffrn_reflns_limit_k_max 4
_diffrn_reflns_limit_k_min -5
_diffrn_reflns_limit_l_max 19
_diffrn_reflns_limit_l_min -19
_diffrn_reflns_number 4602
_diffrn_reflns_theta_full 27.39
_diffrn_reflns_theta_max 27.39
_diffrn_reflns_theta_min 1.93
_diffrn_standards_number 5056
_exptl_absorpt_coefficient_mu 0.403
_exptl_absorpt_correction_T_max 0.976
_exptl_absorpt_correction_T_min 0.383
_exptl_absorpt_correction_type multi-scan
_exptl_absorpt_process_details '(Higashi, 1995)'
_exptl_crystal_colour colorless
_exptl_crystal_density_diffrn 1.521
_exptl_crystal_density_method 'not measured'
_exptl_crystal_description platelet
_exptl_crystal_F_000 300
_exptl_crystal_size_max 0.760
_exptl_crystal_size_mid 0.170
_exptl_crystal_size_min 0.060
_refine_diff_density_max 0.464
_refine_diff_density_min -0.603
_refine_diff_density_rms 0.129
_refine_ls_extinction_coef 0.0000
_refine_ls_extinction_method none
_refine_ls_goodness_of_fit_ref 0.950
_refine_ls_hydrogen_treatment noref
_refine_ls_matrix_type full
_refine_ls_number_parameters 91
_refine_ls_number_reflns 1353
_refine_ls_number_restraints 0
_refine_ls_restrained_S_all 0.950
_refine_ls_R_factor_all 0.0781
_refine_ls_R_factor_gt 0.0666
_refine_ls_shift/su_max 0.000
_refine_ls_shift/su_mean 0.000
_refine_ls_structure_factor_coef Fsqd
_refine_ls_weighting_details 'calc w=1/[\s^2^(Fo^2^)+(0.1658P)^2^+0.8682P] where P=(Fo^2^+2Fc^2^)/3'
_refine_ls_weighting_scheme calc
_refine_ls_wR_factor_gt 0.1946
_refine_ls_wR_factor_ref 0.2198
_reflns_number_gt 1118
_reflns_number_total 1353
_reflns_threshold_expression >2sigma(I)
_cod_data_source_file ol701815j-file001.cif
_cod_data_source_block 2a
_cod_database_code 1505552

loop_
_symmetry_equiv_pos_as_xyz
'x, y, z'
'-x, y+1/2, -z+1/2'
'-x, -y, -z'
'x, -y-1/2, z-1/2'

loop_
_atom_site_label
_atom_site_type_symbol
_atom_site_fract_x
_atom_site_fract_y
_atom_site_fract_z
_atom_site_U_iso_or_equiv
_atom_site_adp_type
_atom_site_occupancy
_atom_site_symmetry_multiplicity
_atom_site_calc_flag
S1 S 0.21713(8) 0.24348(19) 0.45745(5) 0.0253(4) Uani 1 1 d
C1 C 0.1019(3) 0.3707(9) 0.6020(2) 0.0261(7) Uani 1 1 d
C2 C 0.1127(3) 0.5055(9) 0.6879(2) 0.0297(8) Uani 1 1 d
C3 C 0.2246(4) 0.6591(9) 0.7363(2) 0.0285(8) Uani 1 1 d
C4 C 0.3313(3) 0.6766(9) 0.6992(2) 0.0262(7) Uani 1 1 d
C5 C 0.3235(3) 0.5406(8) 0.61243(19) 0.0239(7) Uani 1 1 d
C6 C 0.4220(3) 0.5337(8) 0.56123(19) 0.0232(7) Uani 1 1 d
C7 C 0.3758(3) 0.3773(8) 0.4751(2) 0.0239(7) Uani 1 1 d
C8 C 0.4536(3) 0.3413(9) 0.4141(2) 0.0241(7) Uani 1 1 d
C9 C 0.2087(3) 0.3909(8) 0.5647(2) 0.0238(7) Uani 1 1 d
H1 H 0.0256 0.2673 0.5699 0.031 Uiso 1 1 d
H2 H 0.0419 0.4942 0.7145 0.036 Uiso 1 1 d
H3 H 0.2284 0.7521 0.7943 0.035 Uiso 1 1 d
H4 H 0.4079 0.7780 0.7321 0.031 Uiso 1 1 d
H5 H 0.4225 0.2351 0.3572 0.046 Uiso 1 1 d

loop_
_atom_site_aniso_label
_atom_site_aniso_U_11
_atom_site_aniso_U_22
_atom_site_aniso_U_33
_atom_site_aniso_U_23
_atom_site_aniso_U_13
_atom_site_aniso_U_12
S1 0.0273(6) 0.0283(6) 0.0206(5) -0.0020(2) 0.0066(4) -0.0025(3)
C1 0.0281(17) 0.0252(16) 0.0262(15) 0.0038(12) 0.0086(12) -0.0021(14)
C2 0.0362(19) 0.0284(16) 0.0280(16) 0.0048(13) 0.0146(13) 0.0043(15)
C3 0.0365(19) 0.0308(17) 0.0202(15) 0.0027(13) 0.0106(12) 0.0046(16)
C4 0.0314(18) 0.0272(15) 0.0203(15) 0.0009(12) 0.0069(12) 0.0009(14)
C5 0.0295(17) 0.0235(15) 0.0189(14) 0.0025(11) 0.0059(12) 0.0022(13)
C6 0.0267(16) 0.0227(15) 0.0206(14) 0.0028(11) 0.0065(11) 0.0006(13)
C7 0.0293(16) 0.0218(15) 0.0203(14) 0.0013(11) 0.0051(12) 0.0030(14)
C8 0.0261(17) 0.0286(16) 0.0173(14) -0.0006(12) 0.0046(11) -0.0010(14)
C9 0.0297(17) 0.0229(15) 0.0191(14) 0.0027(11) 0.0066(11) 0.0007(14)

loop_
_atom_type_symbol
_atom_type_description
_atom_type_scat_dispersion_real
_atom_type_scat_dispersion_imag
_atom_type_scat_source
C C 0.0033 0.0016 'International Tables Vol C Tables 4.2.6.8 and 6.1.1.4'
H H 0.0000 0.0000 'International Tables Vol C Tables 4.2.6.8 and 6.1.1.4'
S S 0.1246 0.1234 'International Tables Vol C Tables 4.2.6.8 and 6.1.1.4'

loop_
_geom_angle_atom_site_label_1
_geom_angle_atom_site_label_2
_geom_angle_atom_site_label_3
_geom_angle
_geom_angle_site_symmetry_1
_geom_angle_publ_flag
C9 S1 C7 91.28(15) . yes
C2 C1 C9 117.6(3) . yes
C2 C1 H1 121.2(3) . no
C9 C1 H1 121.2(3) . no
C1 C2 C3 122.0(3) . yes
C1 C2 H2 119.1(4) . no
C3 C2 H2 118.9(3) . no
C2 C3 C4 120.2(3) . yes
C2 C3 H3 120.0(3) . no
C4 C3 H3 119.8(4) . no
C3 C4 C5 119.0(3) . yes
C3 C4 H4 120.6(3) . no
C5 C4 H4 120.4(3) . no
C4 C5 C9 119.4(3) . yes
C4 C5 C6 128.0(3) . yes
C9 C5 C6 112.5(3) . yes
C8 C6 C7 120.3(3) 3_666 yes
C8 C6 C5 128.9(3) 3_666 yes
C7 C6 C5 110.8(3) . yes
C8 C7 C6 121.1(3) . yes
C8 C7 S1 126.1(2) . yes
C6 C7 S1 112.8(2) . yes
C6 C8 C7 118.6(3) 3_666 yes
C6 C8 H5 120.8(3) 3_666 no
C7 C8 H5 120.6(3) . no
C1 C9 C5 121.7(3) . yes
C1 C9 S1 125.8(3) . yes
C5 C9 S1 112.5(2) . yes

loop_
_geom_bond_atom_site_label_1
_geom_bond_atom_site_label_2
_geom_bond_distance
_geom_bond_site_symmetry_2
_geom_bond_publ_flag
S1 C9 1.757(3) . yes
S1 C7 1.761(4) . yes
C1 C2 1.392(5) . yes
C1 C9 1.408(4) . yes
C1 H1 0.949(3) . no
C2 C3 1.403(5) . yes
C2 H2 0.951(3) . no
C3 C4 1.405(5) . yes
C3 H3 0.949(3) . no
C4 C5 1.411(4) . yes
C4 H4 0.952(3) . no
C5 C9 1.416(5) . yes
C5 C6 1.465(4) . yes
C6 C8 1.404(4) 3_666 yes
C6 C7 1.430(4) . yes
C7 C8 1.402(4) . yes
C8 C6 1.404(4) 3_666 yes
C8 H5 0.951(3) . no

loop_
_geom_torsion_atom_site_label_1
_geom_torsion_atom_site_label_2
_geom_torsion_atom_site_label_3
_geom_torsion_atom_site_label_4
_geom_torsion
_geom_torsion_site_symmetry_1
_geom_torsion_site_symmetry_4
_geom_torsion_publ_flag
C9 C1 C2 C3 0.4(5) . . yes
C1 C2 C3 C4 -0.9(5) . . yes
C2 C3 C4 C5 0.6(5) . . yes
C3 C4 C5 C9 0.2(5) . . yes
C3 C4 C5 C6 179.6(3) . . yes
C4 C5 C6 C8 0.1(6) . 3_666 yes
C9 C5 C6 C8 179.5(3) . 3_666 yes
C4 C5 C6 C7 -179.1(3) . . yes
C9 C5 C6 C7 0.3(4) . . yes
C8 C6 C7 C8 0.8(5) 3_666 . yes
C5 C6 C7 C8 -179.9(3) . . yes
C8 C6 C7 S1 -179.3(2) 3_666 . yes
C5 C6 C7 S1 0.0(3) . . yes
C9 S1 C7 C8 179.6(3) . . yes
C9 S1 C7 C6 -0.3(2) . . yes
C6 C7 C8 C6 -0.8(5) . 3_666 yes
S1 C7 C8 C6 179.3(2) . 3_666 yes
C2 C1 C9 C5 0.4(5) . . yes
C2 C1 C9 S1 -179.2(2) . . yes
C4 C5 C9 C1 -0.7(5) . . yes
C6 C5 C9 C1 179.8(3) . . yes
C4 C5 C9 S1 179.0(2) . . yes
C6 C5 C9 S1 -0.5(3) . . yes
C7 S1 C9 C1 -179.9(3) . . yes
C7 S1 C9 C5 0.4(2) . . yes
